data_1537277
loop_
_publ_author_name
'de Picciotto, L.A.'
'Thackeray, M.M.'
'Goodenough, J.B.'
'Bruce, P.G.'
'David, W.I.F.'

_publ_section_title
;
 Structural characterization of delithiated Li V O2
;
_journal_name_full 'Materials Research Bulletin'
_journal_page_first 1497
_journal_page_last 1506
_journal_volume 19
_journal_year 1984
_chemical_formula_sum 'Li0.2 O2 V1.16'
_chemical_name_systematic 'Li.2 V1.16 O2'
_space_group_IT_number 166
_symmetry_space_group_name_Hall '-R 3 2"'
_symmetry_space_group_name_H-M 'R -3 m :H'
_cell_angle_alpha 90
_cell_angle_beta 90
_cell_angle_gamma 120
_cell_formula_units_Z 3
_cell_length_a 2.887
_cell_length_b 2.887
_cell_length_c 14.23
_cell_volume 102.714
_citation_journal_id_ASTM MRBUAC
_cod_data_source_file dePicciotto_MRBUAC_1984_346.cif
_cod_data_source_block Li0.2O2V1.16
_cod_original_cell_volume 102.7139
_cod_database_code 1537277

loop_
_symmetry_equiv_pos_as_xyz
x,y,z
-y,x-y,z
-x+y,-x,z
y,x,-z
-x,-x+y,-z
x-y,-y,-z
-x,-y,-z
y,-x+y,-z
x-y,x,-z
-y,-x,z
x,x-y,z
-x+y,y,z
x+2/3,y+1/3,z+1/3
-y+2/3,x-y+1/3,z+1/3
-x+y+2/3,-x+1/3,z+1/3
y+2/3,x+1/3,-z+1/3
-x+2/3,-x+y+1/3,-z+1/3
x-y+2/3,-y+1/3,-z+1/3
-x+2/3,-y+1/3,-z+1/3
y+2/3,-x+y+1/3,-z+1/3
x-y+2/3,x+1/3,-z+1/3
-y+2/3,-x+1/3,z+1/3
x+2/3,x-y+1/3,z+1/3
-x+y+2/3,y+1/3,z+1/3
x+1/3,y+2/3,z+2/3
-y+1/3,x-y+2/3,z+2/3
-x+y+1/3,-x+2/3,z+2/3
y+1/3,x+2/3,-z+2/3
-x+1/3,-x+y+2/3,-z+2/3
x-y+1/3,-y+2/3,-z+2/3
-x+1/3,-y+2/3,-z+2/3
y+1/3,-x+y+2/3,-z+2/3
x-y+1/3,x+2/3,-z+2/3
-y+1/3,-x+2/3,z+2/3
x+1/3,x-y+2/3,z+2/3
-x+y+1/3,y+2/3,z+2/3

loop_
_atom_site_label
_atom_site_type_symbol
_atom_site_fract_x
_atom_site_fract_y
_atom_site_fract_z
_atom_site_occupancy
_atom_site_U_iso_or_equiv
V4 V+3 0 0 0.375 0.05 0.0
Li1 Li+1 0 0 0 0.2 0.0
V1 V+3 0 0 0 0.36 0.0
V2 V+3 0 0 0.5 0.64 0.0
V3 V+3 0 0 0.125 0.03 0.0
O1 O-2 0 0 0.249 1 0.0
